data_1552641
loop_
_publ_author_name
'Yeap, Joanne Soon-Yee'
'Lim, Kuan-Hon'
'Yong, Kien-Thai'
'Lim, Siew-Huah'
'Kam, Toh-Seok'
'Low, Yun-Yee'

_publ_section_title
;
 Lycopodium Alkaloids: Lycoplatyrine A, an Unusual Lycodine-Piperidine
 Adduct from Lycopodium platyrhizoma and the Absolute Configurations of
 Lycoplanine D and Lycogladine H.
;
_journal_issue 2
_journal_name_full 'Journal of natural products'
_journal_page_first 324
_journal_page_last 329
_journal_paper_doi 10.1021/acs.jnatprod.8b00754
_journal_volume 82
_journal_year 2019
_chemical_absolute_configuration ad
_chemical_formula_moiety 'C17 H23 N O3'
_chemical_formula_sum 'C17 H23 N O3'
_chemical_formula_weight 289.36
_chemical_melting_point 429.0(10)
_chemical_name_common 'lycogladine H'
_space_group_crystal_system orthorhombic
_space_group_IT_number 19
_space_group_name_Hall 'P 2ac 2ab'
_space_group_name_H-M_alt 'P 21 21 21'
_atom_sites_solution_hydrogens geom
_audit_creation_method SHELXL-2018/1
_cell_angle_alpha 90
_cell_angle_beta 90
_cell_angle_gamma 90
_cell_formula_units_Z 4
_cell_length_a 6.80760(10)
_cell_length_b 14.3592(2)
_cell_length_c 15.3172(2)
_cell_measurement_reflns_used 4040
_cell_measurement_temperature 160(2)
_cell_measurement_theta_max 74.9540
_cell_measurement_theta_min 4.1900
_cell_volume 1497.28(4)
_computing_cell_refinement 'CrysAlisPro 1.171.38.41 (Rigaku OD, 2015)'
_computing_data_collection 'CrysAlisPro 1.171.38.41 (Rigaku OD, 2015)'
_computing_data_reduction 'CrysAlisPro 1.171.38.41 (Rigaku OD, 2015)'
_computing_molecular_graphics 'X-SEED (Barbour, 2001)'
_computing_publication_material 'enCIFer (Allen et al., 2004)'
_computing_structure_refinement 'SHELXL-2018/1 (Sheldrick, 2018)'
_computing_structure_solution 'SHELXT 2014/5 (Sheldrick, 2014)'
_diffrn_ambient_temperature 160(2)
_diffrn_detector_area_resol_mean 5.2020
_diffrn_measured_fraction_theta_full 0.999
_diffrn_measured_fraction_theta_max 0.983
_diffrn_measurement_device_type 'SuperNova, Dual, Cu at zero, Atlas'
_diffrn_measurement_method '\w scan'
_diffrn_radiation_type CuK\a
_diffrn_radiation_wavelength 1.54184
_diffrn_reflns_av_R_equivalents 0.0239
_diffrn_reflns_av_unetI/netI 0.0296
_diffrn_reflns_Laue_measured_fraction_full 0.999
_diffrn_reflns_Laue_measured_fraction_max 0.983
_diffrn_reflns_limit_h_max 8
_diffrn_reflns_limit_h_min -7
_diffrn_reflns_limit_k_max 17
_diffrn_reflns_limit_k_min -17
_diffrn_reflns_limit_l_max 19
_diffrn_reflns_limit_l_min -8
_diffrn_reflns_number 5378
_diffrn_reflns_point_group_measured_fraction_full 0.999
_diffrn_reflns_point_group_measured_fraction_max 0.966
_diffrn_reflns_theta_full 67.684
_diffrn_reflns_theta_max 75.426
_diffrn_reflns_theta_min 4.220
_diffrn_source 'micro-focus sealed X-ray tube'
_exptl_absorpt_coefficient_mu 0.702
_exptl_absorpt_correction_T_max 1.00000
_exptl_absorpt_correction_T_min 0.75959
_exptl_absorpt_correction_type multi-scan
_exptl_absorpt_process_details
;
CrysAlisPro 1.171.38.41 (Rigaku Oxford Diffraction, 2015)
Empirical absorption correction using spherical harmonics,
 implemented in SCALE3 ABSPACK scaling algorithm.
;
_exptl_crystal_colour colorless
_exptl_crystal_density_diffrn 1.284
_exptl_crystal_description block
_exptl_crystal_F_000 624
_exptl_crystal_size_max 0.4
_exptl_crystal_size_mid 0.3
_exptl_crystal_size_min 0.1
_refine_diff_density_max 0.147
_refine_diff_density_min -0.217
_refine_diff_density_rms 0.044
_refine_ls_abs_structure_details
;
 Flack x determined using 1167 quotients [(I+)-(I-)]/[(I+)+(I-)]
 (Parsons, Flack and Wagner, Acta Cryst. B69 (2013) 249-259).
;
_refine_ls_abs_structure_Flack 0.2(2)
_refine_ls_extinction_method none
_refine_ls_goodness_of_fit_ref 1.047
_refine_ls_hydrogen_treatment constr
_refine_ls_matrix_type full
_refine_ls_number_parameters 191
_refine_ls_number_reflns 2998
_refine_ls_number_restraints 0
_refine_ls_restrained_S_all 1.047
_refine_ls_R_factor_all 0.0410
_refine_ls_R_factor_gt 0.0399
_refine_ls_shift/su_max <0.001
_refine_ls_shift/su_mean <0.001
_refine_ls_structure_factor_coef Fsqd
_refine_ls_weighting_details 'w=1/[\s^2^(Fo^2^)+(0.0723P)^2^+0.1309P] where P=(Fo^2^+2Fc^2^)/3'
_refine_ls_weighting_scheme calc
_refine_ls_wR_factor_gt 0.1057
_refine_ls_wR_factor_ref 0.1073
_reflns_Friedel_coverage 0.694
_reflns_Friedel_fraction_full 0.997
_reflns_Friedel_fraction_max 0.943
_reflns_number_gt 2909
_reflns_number_total 2998
_reflns_threshold_expression 'I > 2\s(I)'
_cod_data_source_file np8b00754_si_003.cif
_cod_data_source_block exp_Compound_11
_cod_depositor_comments
;
The following automatic conversions were performed:

data item '_chemical_melting_point' value '428-430 K' was changed to
'429.0(10)' -- the average value was taken and precision was
estimated.

Automatic conversion script
Id: cif_fix_values 6909 2019-04-08 15:41:33Z antanas 
;
_cod_database_code 1552641
_shelx_shelxl_version_number 2018/1
_shelx_space_group_comment
;
The symmetry employed for this shelxl refinement is uniquely defined
by the following loop, which should always be used as a source of
symmetry information in preference to the above space-group names.
They are only intended as comments.
;

loop_
_space_group_symop_operation_xyz
'x, y, z'
'-x+1/2, -y, z+1/2'
'-x, y+1/2, -z+1/2'
'x+1/2, -y+1/2, -z'

loop_
_atom_site_label
_atom_site_type_symbol
_atom_site_fract_x
_atom_site_fract_y
_atom_site_fract_z
_atom_site_U_iso_or_equiv
_atom_site_adp_type
_atom_site_occupancy
_atom_site_site_symmetry_order
_atom_site_calc_flag
_atom_site_refinement_flags_posn
_atom_site_refinement_flags_adp
O17 O 0.9688(3) 0.73782(11) 0.58103(12) 0.0409(4) Uani 1 1 d . .
O5 O 0.2401(2) 0.51217(13) 0.82803(11) 0.0398(4) Uani 1 1 d . .
O16 O 0.6864(3) 0.76253(12) 0.65149(12) 0.0453(4) Uani 1 1 d . .
N1 N 0.7264(3) 0.40275(11) 0.55868(11) 0.0257(4) Uani 1 1 d . .
C13 C 0.7554(3) 0.46617(13) 0.62981(12) 0.0216(4) Uani 1 1 d . .
C16 C 0.8289(3) 0.71524(14) 0.63882(14) 0.0307(4) Uani 1 1 d . .
C5 C 0.4017(3) 0.48310(15) 0.80859(13) 0.0294(4) Uani 1 1 d . .
C3 C 0.3347(3) 0.46885(15) 0.64545(13) 0.0292(4) Uani 1 1 d . .
H3A H 0.381116 0.530656 0.630335 0.035 Uiso 1 1 calc R U
H3B H 0.197799 0.474176 0.662218 0.035 Uiso 1 1 calc R U
C14 C 0.8461(3) 0.54648(13) 0.61439(12) 0.0240(4) Uani 1 1 d . .
H14 H 0.896898 0.556418 0.558811 0.029 Uiso 1 1 calc R U
C15 C 0.8716(3) 0.62232(14) 0.68119(13) 0.0270(4) Uani 1 1 d . .
H15 H 1.008324 0.622070 0.701256 0.032 Uiso 1 1 calc R U
C7 C 0.7436(3) 0.50548(16) 0.79188(12) 0.0285(4) Uani 1 1 d . .
H7 H 0.874078 0.489963 0.814622 0.034 Uiso 1 1 calc R U
C12 C 0.6819(3) 0.43625(13) 0.71904(11) 0.0232(4) Uani 1 1 d . .
C4 C 0.4526(3) 0.43315(14) 0.72374(12) 0.0247(4) Uani 1 1 d . .
H4 H 0.416087 0.367691 0.731777 0.030 Uiso 1 1 calc R U
C6 C 0.5857(3) 0.49229(17) 0.86261(13) 0.0342(5) Uani 1 1 d . .
H6A H 0.609726 0.436626 0.896870 0.041 Uiso 1 1 calc R U
H6B H 0.579025 0.545733 0.901221 0.041 Uiso 1 1 calc R U
C8 C 0.7372(3) 0.60620(15) 0.75983(12) 0.0285(4) Uani 1 1 d . .
H8A H 0.776725 0.647244 0.806959 0.034 Uiso 1 1 calc R U
H8B H 0.603362 0.621930 0.743854 0.034 Uiso 1 1 calc R U
C1 C 0.5395(3) 0.41635(14) 0.51265(13) 0.0298(4) Uani 1 1 d . .
H1A H 0.534911 0.372290 0.464692 0.036 Uiso 1 1 calc R U
H1B H 0.541030 0.478238 0.487289 0.036 Uiso 1 1 calc R U
C2 C 0.3494(3) 0.40620(16) 0.56462(14) 0.0330(5) Uani 1 1 d . .
H2A H 0.336736 0.341850 0.583034 0.040 Uiso 1 1 calc R U
H2B H 0.239722 0.419976 0.526335 0.040 Uiso 1 1 calc R U
C11 C 0.7683(3) 0.33874(16) 0.73801(14) 0.0330(5) Uani 1 1 d . .
H11A H 0.910076 0.343416 0.742814 0.040 Uiso 1 1 calc R U
H11B H 0.717985 0.316339 0.793401 0.040 Uiso 1 1 calc R U
C9 C 0.7841(4) 0.30627(13) 0.57820(16) 0.0348(5) Uani 1 1 d . .
H9A H 0.926218 0.302085 0.575560 0.042 Uiso 1 1 calc R U
H9B H 0.731693 0.266113 0.532920 0.042 Uiso 1 1 calc R U
C10 C 0.7166(4) 0.26930(14) 0.66650(15) 0.0370(5) Uani 1 1 d . .
H10A H 0.575657 0.259283 0.665551 0.044 Uiso 1 1 calc R U
H10B H 0.779832 0.210102 0.678317 0.044 Uiso 1 1 calc R U
C17 C 0.9372(5) 0.82407(18) 0.53431(19) 0.0517(7) Uani 1 1 d . .
H17A H 0.824166 0.817986 0.497289 0.077 Uiso 1 1 calc R U
H17B H 1.050555 0.837859 0.499326 0.077 Uiso 1 1 calc R U
H17C H 0.916004 0.873625 0.575317 0.077 Uiso 1 1 calc R U

loop_
_atom_site_aniso_label
_atom_site_aniso_U_11
_atom_site_aniso_U_22
_atom_site_aniso_U_33
_atom_site_aniso_U_23
_atom_site_aniso_U_13
_atom_site_aniso_U_12
O17 0.0464(9) 0.0283(7) 0.0481(9) 0.0026(7) 0.0176(8) -0.0043(7)
O5 0.0303(7) 0.0464(9) 0.0428(8) -0.0085(7) 0.0109(6) 0.0006(7)
O16 0.0506(10) 0.0304(8) 0.0548(10) -0.0009(7) 0.0157(8) 0.0079(8)
N1 0.0310(9) 0.0179(8) 0.0282(7) -0.0031(6) 0.0029(7) 0.0002(6)
C13 0.0207(8) 0.0210(8) 0.0231(8) -0.0016(7) 0.0012(6) 0.0032(7)
C16 0.0360(11) 0.0248(9) 0.0314(9) -0.0097(8) 0.0039(8) -0.0077(9)
C5 0.0278(9) 0.0318(10) 0.0285(9) 0.0017(8) 0.0057(8) -0.0028(8)
C3 0.0226(9) 0.0325(10) 0.0324(9) -0.0034(9) -0.0030(8) 0.0034(8)
C14 0.0237(8) 0.0246(9) 0.0236(8) -0.0025(7) 0.0030(7) 0.0009(7)
C15 0.0253(9) 0.0262(9) 0.0295(9) -0.0054(8) 0.0013(7) -0.0047(7)
C7 0.0248(8) 0.0379(11) 0.0228(8) 0.0003(8) -0.0016(7) -0.0018(8)
C12 0.0211(8) 0.0251(9) 0.0236(8) 0.0032(7) 0.0002(7) 0.0016(7)
C4 0.0218(9) 0.0245(9) 0.0279(9) 0.0012(7) 0.0019(7) -0.0012(7)
C6 0.0338(11) 0.0465(12) 0.0224(8) 0.0005(9) 0.0008(8) -0.0043(9)
C8 0.0285(9) 0.0325(10) 0.0247(8) -0.0077(8) 0.0017(8) -0.0036(8)
C1 0.0360(10) 0.0262(9) 0.0271(9) -0.0041(8) -0.0030(8) -0.0034(9)
C2 0.0302(11) 0.0361(11) 0.0327(10) -0.0051(9) -0.0065(9) -0.0031(9)
C11 0.0306(10) 0.0314(10) 0.0370(10) 0.0104(9) 0.0021(8) 0.0065(9)
C9 0.0409(12) 0.0188(9) 0.0447(12) -0.0040(8) 0.0075(10) 0.0037(8)
C10 0.0407(12) 0.0209(9) 0.0494(13) 0.0072(9) 0.0063(10) 0.0056(9)
C17 0.0733(19) 0.0282(12) 0.0535(15) 0.0047(11) 0.0199(14) -0.0047(12)

loop_
_atom_type_symbol
_atom_type_description
_atom_type_scat_dispersion_real
_atom_type_scat_dispersion_imag
_atom_type_scat_source
C C 0.0181 0.0091 'International Tables Vol C Tables 4.2.6.8 and 6.1.1.4'
H H 0.0000 0.0000 'International Tables Vol C Tables 4.2.6.8 and 6.1.1.4'
N N 0.0311 0.0180 'International Tables Vol C Tables 4.2.6.8 and 6.1.1.4'
O O 0.0492 0.0322 'International Tables Vol C Tables 4.2.6.8 and 6.1.1.4'

loop_
_geom_angle_atom_site_label_1
_geom_angle_atom_site_label_2
_geom_angle_atom_site_label_3
_geom_angle
C16 O17 C17 115.4(2)
C13 N1 C1 113.57(15)
C13 N1 C9 114.02(16)
C1 N1 C9 117.04(17)
C14 C13 N1 118.68(16)
C14 C13 C12 123.97(17)
N1 C13 C12 117.34(16)
O16 C16 O17 123.0(2)
O16 C16 C15 125.8(2)
O17 C16 C15 111.12(19)
O5 C5 C6 126.1(2)
O5 C5 C4 125.3(2)
C6 C5 C4 108.67(17)
C4 C3 C2 113.68(17)
C4 C3 H3A 108.8
C2 C3 H3A 108.8
C4 C3 H3B 108.8
C2 C3 H3B 108.8
H3A C3 H3B 107.7
C13 C14 C15 124.12(17)
C13 C14 H14 117.9
C15 C14 H14 117.9
C14 C15 C16 108.94(16)
C14 C15 C8 110.90(16)
C16 C15 C8 110.87(17)
C14 C15 H15 108.7
C16 C15 H15 108.7
C8 C15 H15 108.7
C8 C7 C6 108.85(18)
C8 C7 C12 111.57(15)
C6 C7 C12 103.80(17)
C8 C7 H7 110.8
C6 C7 H7 110.8
C12 C7 H7 110.8
C13 C12 C11 107.47(15)
C13 C12 C7 112.14(16)
C11 C12 C7 109.99(16)
C13 C12 C4 112.25(15)
C11 C12 C4 110.22(16)
C7 C12 C4 104.78(15)
C5 C4 C3 113.01(16)
C5 C4 C12 104.66(16)
C3 C4 C12 118.53(16)
C5 C4 H4 106.6
C3 C4 H4 106.6
C12 C4 H4 106.6
C5 C6 C7 101.82(16)
C5 C6 H6A 111.4
C7 C6 H6A 111.4
C5 C6 H6B 111.4
C7 C6 H6B 111.4
H6A C6 H6B 109.3
C7 C8 C15 112.27(17)
C7 C8 H8A 109.1
C15 C8 H8A 109.1
C7 C8 H8B 109.1
C15 C8 H8B 109.1
H8A C8 H8B 107.9
N1 C1 C2 118.15(16)
N1 C1 H1A 107.8
C2 C1 H1A 107.8
N1 C1 H1B 107.8
C2 C1 H1B 107.8
H1A C1 H1B 107.1
C1 C2 C3 114.86(17)
C1 C2 H2A 108.6
C3 C2 H2A 108.6
C1 C2 H2B 108.6
C3 C2 H2B 108.6
H2A C2 H2B 107.5
C10 C11 C12 111.70(17)
C10 C11 H11A 109.3
C12 C11 H11A 109.3
C10 C11 H11B 109.3
C12 C11 H11B 109.3
H11A C11 H11B 107.9
N1 C9 C10 115.33(18)
N1 C9 H9A 108.4
C10 C9 H9A 108.4
N1 C9 H9B 108.4
C10 C9 H9B 108.4
H9A C9 H9B 107.5
C11 C10 C9 109.90(17)
C11 C10 H10A 109.7
C9 C10 H10A 109.7
C11 C10 H10B 109.7
C9 C10 H10B 109.7
H10A C10 H10B 108.2
O17 C17 H17A 109.5
O17 C17 H17B 109.5
H17A C17 H17B 109.5
O17 C17 H17C 109.5
H17A C17 H17C 109.5
H17B C17 H17C 109.5

loop_
_geom_bond_atom_site_label_1
_geom_bond_atom_site_label_2
_geom_bond_distance
O17 C16 1.340(3)
O17 C17 1.446(3)
O5 C5 1.214(3)
O16 C16 1.200(3)
N1 C13 1.434(2)
N1 C1 1.467(3)
N1 C9 1.471(2)
C13 C14 1.329(3)
C13 C12 1.518(2)
C16 C15 1.512(3)
C5 C6 1.507(3)
C5 C4 1.524(3)
C3 C4 1.531(3)
C3 C2 1.534(3)
C3 H3A 0.9700
C3 H3B 0.9700
C14 C15 1.504(3)
C14 H14 0.9300
C15 C8 1.530(3)
C15 H15 0.9800
C7 C8 1.528(3)
C7 C6 1.538(3)
C7 C12 1.552(3)
C7 H7 0.9800
C12 C11 1.546(3)
C12 C4 1.563(3)
C4 H4 0.9800
C6 H6A 0.9700
C6 H6B 0.9700
C8 H8A 0.9700
C8 H8B 0.9700
C1 C2 1.526(3)
C1 H1A 0.9700
C1 H1B 0.9700
C2 H2A 0.9700
C2 H2B 0.9700
C11 C10 1.523(3)
C11 H11A 0.9700
C11 H11B 0.9700
C9 C10 1.524(3)
C9 H9A 0.9700
C9 H9B 0.9700
C10 H10A 0.9700
C10 H10B 0.9700
C17 H17A 0.9600
C17 H17B 0.9600
C17 H17C 0.9600

loop_
_geom_torsion_atom_site_label_1
_geom_torsion_atom_site_label_2
_geom_torsion_atom_site_label_3
_geom_torsion_atom_site_label_4
_geom_torsion
C1 N1 C13 C14 -90.7(2)
C9 N1 C13 C14 131.8(2)
C1 N1 C13 C12 90.07(19)
C9 N1 C13 C12 -47.4(2)
C17 O17 C16 O16 0.1(3)
C17 O17 C16 C15 177.7(2)
N1 C13 C14 C15 174.92(17)
C12 C13 C14 C15 -5.9(3)
C13 C14 C15 C16 -136.8(2)
C13 C14 C15 C8 -14.5(3)
O16 C16 C15 C14 107.9(2)
O17 C16 C15 C14 -69.5(2)
O16 C16 C15 C8 -14.4(3)
O17 C16 C15 C8 168.19(17)
C14 C13 C12 C11 -126.9(2)
N1 C13 C12 C11 52.3(2)
C14 C13 C12 C7 -5.9(3)
N1 C13 C12 C7 173.32(16)
C14 C13 C12 C4 111.8(2)
N1 C13 C12 C4 -69.0(2)
C8 C7 C12 C13 37.2(2)
C6 C7 C12 C13 154.21(17)
C8 C7 C12 C11 156.68(16)
C6 C7 C12 C11 -86.3(2)
C8 C7 C12 C4 -84.87(19)
C6 C7 C12 C4 32.2(2)
O5 C5 C4 C3 33.9(3)
C6 C5 C4 C3 -144.63(18)
O5 C5 C4 C12 164.3(2)
C6 C5 C4 C12 -14.3(2)
C2 C3 C4 C5 -167.23(17)
C2 C3 C4 C12 69.8(2)
C13 C12 C4 C5 -133.28(16)
C11 C12 C4 C5 106.97(18)
C7 C12 C4 C5 -11.33(19)
C13 C12 C4 C3 -6.3(2)
C11 C12 C4 C3 -126.01(18)
C7 C12 C4 C3 115.70(18)
O5 C5 C6 C7 -144.4(2)
C4 C5 C6 C7 34.2(2)
C8 C7 C6 C5 78.6(2)
C12 C7 C6 C5 -40.4(2)
C6 C7 C8 C15 -172.70(16)
C12 C7 C8 C15 -58.7(2)
C14 C15 C8 C7 46.2(2)
C16 C15 C8 C7 167.34(16)
C13 N1 C1 C2 -59.7(2)
C9 N1 C1 C2 76.5(2)
N1 C1 C2 C3 55.6(3)
C4 C3 C2 C1 -78.0(2)
C13 C12 C11 C10 -55.9(2)
C7 C12 C11 C10 -178.22(16)
C4 C12 C11 C10 66.7(2)
C13 N1 C9 C10 44.8(3)
C1 N1 C9 C10 -91.2(2)
C12 C11 C10 C9 55.6(2)
N1 C9 C10 C11 -49.3(3)
